data_4325800
loop_
_publ_author_name
'Marco G. Crestani'
'Gerald F. Manbeck'
'William W. Brennessel'
'Theresa M. McCormick'
'Richard Eisenberg'

_publ_section_title
;
 Synthesis and Characterization of Neutral Luminescent Diphosphine
 Pyrrole- and Indole-Aldimine Copper(I) Complexes
;
_journal_name_full 'Inorganic Chemistry'
_journal_page_first 7172
_journal_page_last 7188
_journal_paper_doi 10.1021/ic2007588
_journal_volume 50
_journal_year 2011
_chemical_formula_moiety 'C45 H34 Cu N O2 P2, 2(C H2 Cl2)'
_chemical_formula_sum 'C47 H38 Cl4 Cu N O2 P2'
_chemical_formula_weight 916.06
_chemical_name_common eismc14
_chemical_name_systematic
; 
 ? 
;
_space_group_IT_number 14
_symmetry_cell_setting monoclinic
_symmetry_space_group_name_Hall '-P 2yn'
_symmetry_space_group_name_H-M 'P 1 21/n 1'
_atom_sites_solution_hydrogens geom
_atom_sites_solution_primary direct
_atom_sites_solution_secondary difmap
_audit_creation_method SHELXL-97
_cell_angle_alpha 90.00
_cell_angle_beta 100.859(3)
_cell_angle_gamma 90.00
_cell_formula_units_Z 4
_cell_length_a 9.4826(14)
_cell_length_b 27.440(4)
_cell_length_c 16.305(3)
_cell_measurement_reflns_used 3303
_cell_measurement_temperature 100.0(1)
_cell_measurement_theta_max 22.57
_cell_measurement_theta_min 2.31
_cell_volume 4166.6(12)
_computing_cell_refinement 'SAINT (Bruker, 2008)'
_computing_data_collection 'APEX2 (Bruker, 2009)'
_computing_data_reduction 'SAINT (Bruker, 2008)'
_computing_molecular_graphics 'SHELXTL (Sheldrick, 2008)'
_computing_publication_material 'SHELXTL (Sheldrick, 2008)'
_computing_structure_refinement 'SHELXL-97 (Sheldrick, 2008)'
_computing_structure_solution 'SIR97 (Altomare et al., 1999)'
_diffrn_ambient_temperature 100.0(1)
_diffrn_measured_fraction_theta_full 0.997
_diffrn_measured_fraction_theta_max 0.997
_diffrn_measurement_device_type 'Bruker SMART APEX II CCD Platform'
_diffrn_measurement_method 'area detector, \w scans per \f'
_diffrn_radiation_monochromator graphite
_diffrn_radiation_source 'fine-focus sealed tube'
_diffrn_radiation_type MoK\a
_diffrn_radiation_wavelength 0.71073
_diffrn_reflns_av_R_equivalents 0.1709
_diffrn_reflns_av_sigmaI/netI 0.1322
_diffrn_reflns_limit_h_max 11
_diffrn_reflns_limit_h_min -11
_diffrn_reflns_limit_k_max 32
_diffrn_reflns_limit_k_min -32
_diffrn_reflns_limit_l_max 19
_diffrn_reflns_limit_l_min -19
_diffrn_reflns_number 33657
_diffrn_reflns_theta_full 25.12
_diffrn_reflns_theta_max 25.12
_diffrn_reflns_theta_min 1.48
_diffrn_standards_number 0
_exptl_absorpt_coefficient_mu 0.899
_exptl_absorpt_correction_T_max 0.9481
_exptl_absorpt_correction_T_min 0.7999
_exptl_absorpt_correction_type multi-scan
_exptl_absorpt_process_details 'SADABS (Sheldrick, 2008)'
_exptl_crystal_colour yellow
_exptl_crystal_density_diffrn 1.460
_exptl_crystal_description rod
_exptl_crystal_F_000 1880
_exptl_crystal_size_max 0.26
_exptl_crystal_size_mid 0.10
_exptl_crystal_size_min 0.06
_refine_diff_density_max 0.669
_refine_diff_density_min -1.427
_refine_diff_density_rms 0.132
_refine_ls_extinction_method none
_refine_ls_goodness_of_fit_ref 1.015
_refine_ls_hydrogen_treatment constr
_refine_ls_matrix_type full
_refine_ls_number_parameters 514
_refine_ls_number_reflns 7426
_refine_ls_number_restraints 0
_refine_ls_restrained_S_all 1.015
_refine_ls_R_factor_all 0.1536
_refine_ls_R_factor_gt 0.0791
_refine_ls_shift/su_max 0.000
_refine_ls_shift/su_mean 0.000
_refine_ls_structure_factor_coef Fsqd
_refine_ls_weighting_details 'calc w=1/[\s^2^(Fo^2^)+(0.1244P)^2^+9.7679P] where P=(Fo^2^+2Fc^2^)/3'
_refine_ls_weighting_scheme calc
_refine_ls_wR_factor_gt 0.2077
_refine_ls_wR_factor_ref 0.2553
_reflns_number_gt 4058
_reflns_number_total 7426
_reflns_threshold_expression >2sigma(I)
_cod_data_source_file ic2007588_si_002_7.cif
_cod_data_source_block 7
_cod_original_cell_volume 4166.7(11)
_cod_database_code 4325800

loop_
_symmetry_equiv_pos_as_xyz
'x, y, z'
'-x+1/2, y+1/2, -z+1/2'
'-x, -y, -z'
'x-1/2, -y-1/2, z-1/2'

loop_
_atom_site_label
_atom_site_type_symbol
_atom_site_fract_x
_atom_site_fract_y
_atom_site_fract_z
_atom_site_U_iso_or_equiv
_atom_site_adp_type
_atom_site_occupancy
_atom_site_symmetry_multiplicity
_atom_site_calc_flag
_atom_site_refinement_flags
Cu1 Cu 0.97706(10) 0.10532(3) 0.68138(6) 0.0229(3) Uani 1 1 d .
P1 P 0.7384(2) 0.11507(7) 0.63390(12) 0.0215(5) Uani 1 1 d .
P2 P 1.0576(2) 0.12774(7) 0.81320(13) 0.0222(5) Uani 1 1 d .
O1 O 1.0173(6) 0.0212(2) 0.6697(4) 0.0324(14) Uani 1 1 d .
O2 O 0.8417(6) 0.19826(19) 0.7523(3) 0.0242(12) Uani 1 1 d .
N1 N 1.0877(6) 0.1034(2) 0.5904(4) 0.0240(15) Uani 1 1 d .
C1 C 1.0806(8) 0.0168(3) 0.6097(5) 0.031(2) Uani 1 1 d .
H1 H 1.1029 -0.0150 0.5929 0.037 Uiso 1 1 calc R
C2 C 1.1209(8) 0.0579(3) 0.5652(5) 0.0278(19) Uani 1 1 d .
C3 C 1.1879(9) 0.0587(4) 0.4959(5) 0.038(2) Uani 1 1 d .
H3 H 1.2200 0.0316 0.4681 0.045 Uiso 1 1 calc R
C4 C 1.1976(9) 0.1087(3) 0.4765(5) 0.032(2) Uani 1 1 d .
C5 C 1.2529(10) 0.1340(4) 0.4141(6) 0.047(3) Uani 1 1 d .
H5 H 1.2979 0.1174 0.3749 0.057 Uiso 1 1 calc R
C6 C 1.2392(10) 0.1827(5) 0.4127(6) 0.053(3) Uani 1 1 d .
H6 H 1.2760 0.2005 0.3713 0.064 Uiso 1 1 calc R
C7 C 1.1729(10) 0.2090(4) 0.4697(6) 0.046(3) Uani 1 1 d .
H7 H 1.1642 0.2434 0.4648 0.056 Uiso 1 1 calc R
C8 C 1.1204(9) 0.1852(3) 0.5324(5) 0.031(2) Uani 1 1 d .
H8 H 1.0773 0.2027 0.5715 0.037 Uiso 1 1 calc R
C9 C 1.1333(8) 0.1339(3) 0.5360(5) 0.0280(19) Uani 1 1 d .
C10 C 0.6862(9) 0.0962(3) 0.5251(5) 0.0252(18) Uani 1 1 d .
C11 C 0.7642(9) 0.1159(3) 0.4693(5) 0.0303(19) Uani 1 1 d .
H11 H 0.8413 0.1376 0.4886 0.036 Uiso 1 1 calc R
C12 C 0.7302(10) 0.1041(3) 0.3859(5) 0.036(2) Uani 1 1 d .
H12 H 0.7821 0.1188 0.3479 0.043 Uiso 1 1 calc R
C13 C 0.6231(10) 0.0715(3) 0.3565(5) 0.038(2) Uani 1 1 d .
H13 H 0.6019 0.0633 0.2989 0.045 Uiso 1 1 calc R
C14 C 0.5469(10) 0.0508(4) 0.4112(5) 0.042(2) Uani 1 1 d .
H14 H 0.4732 0.0278 0.3917 0.051 Uiso 1 1 calc R
C15 C 0.5778(9) 0.0635(3) 0.4955(5) 0.033(2) Uani 1 1 d .
H15 H 0.5236 0.0496 0.5330 0.039 Uiso 1 1 calc R
C16 C 0.6193(8) 0.0823(3) 0.6908(5) 0.0217(17) Uani 1 1 d .
C17 C 0.6782(9) 0.0436(3) 0.7396(5) 0.0254(18) Uani 1 1 d .
H17 H 0.7757 0.0348 0.7417 0.030 Uiso 1 1 calc R
C18 C 0.5945(9) 0.0175(3) 0.7855(5) 0.0300(19) Uani 1 1 d .
H18 H 0.6339 -0.0097 0.8179 0.036 Uiso 1 1 calc R
C19 C 0.4528(9) 0.0313(3) 0.7840(5) 0.031(2) Uani 1 1 d .
H19 H 0.3962 0.0142 0.8168 0.037 Uiso 1 1 calc R
C20 C 0.3951(9) 0.0699(3) 0.7347(5) 0.0289(19) Uani 1 1 d .
H20 H 0.2981 0.0791 0.7332 0.035 Uiso 1 1 calc R
C21 C 0.4771(9) 0.0950(3) 0.6880(5) 0.0268(18) Uani 1 1 d .
H21 H 0.4360 0.1212 0.6535 0.032 Uiso 1 1 calc R
C22 C 0.6713(8) 0.1776(3) 0.6281(5) 0.0230(17) Uani 1 1 d .
C23 C 0.5627(9) 0.1942(3) 0.5630(5) 0.0289(19) Uani 1 1 d .
H23 H 0.5182 0.1719 0.5216 0.035 Uiso 1 1 calc R
C24 C 0.5200(9) 0.2419(3) 0.5585(5) 0.0300(19) Uani 1 1 d .
H24 H 0.4453 0.2521 0.5144 0.036 Uiso 1 1 calc R
C25 C 0.5832(10) 0.2754(3) 0.6165(6) 0.038(2) Uani 1 1 d .
H25 H 0.5550 0.3087 0.6117 0.046 Uiso 1 1 calc R
C26 C 0.6869(10) 0.2604(3) 0.6811(5) 0.037(2) Uani 1 1 d .
H26 H 0.7295 0.2831 0.7224 0.044 Uiso 1 1 calc R
C27 C 0.7309(9) 0.2119(3) 0.6868(5) 0.0253(18) Uani 1 1 d .
C28 C 0.8023(8) 0.1742(3) 0.8199(5) 0.0236(18) Uani 1 1 d .
C29 C 0.6737(9) 0.1812(3) 0.8426(5) 0.0266(18) Uani 1 1 d .
H29 H 0.6043 0.2024 0.8113 0.032 Uiso 1 1 calc R
C30 C 0.6447(9) 0.1570(3) 0.9125(5) 0.0275(19) Uani 1 1 d .
H30 H 0.5544 0.1613 0.9287 0.033 Uiso 1 1 calc R
C31 C 0.7446(8) 0.1274(3) 0.9576(5) 0.0279(19) Uani 1 1 d .
H31 H 0.7246 0.1115 1.0059 0.033 Uiso 1 1 calc R
C32 C 0.8754(9) 0.1203(3) 0.9337(5) 0.0268(18) Uani 1 1 d .
H32 H 0.9450 0.0997 0.9662 0.032 Uiso 1 1 calc R
C33 C 0.9063(8) 0.1428(3) 0.8628(5) 0.0230(17) Uani 1 1 d .
C34 C 1.1680(8) 0.1819(3) 0.8243(5) 0.0222(17) Uani 1 1 d .
C35 C 1.1843(9) 0.2121(3) 0.8938(6) 0.034(2) Uani 1 1 d .
H35 H 1.1339 0.2046 0.9374 0.041 Uiso 1 1 calc R
C36 C 1.2712(9) 0.2523(3) 0.9011(6) 0.035(2) Uani 1 1 d .
H36 H 1.2831 0.2721 0.9498 0.043 Uiso 1 1 calc R
C37 C 1.3412(9) 0.2636(3) 0.8367(6) 0.040(2) Uani 1 1 d .
H37 H 1.4006 0.2918 0.8410 0.047 Uiso 1 1 calc R
C38 C 1.3270(8) 0.2348(3) 0.7656(5) 0.031(2) Uani 1 1 d .
H38 H 1.3765 0.2428 0.7220 0.037 Uiso 1 1 calc R
C39 C 1.2389(8) 0.1943(3) 0.7598(5) 0.0288(19) Uani 1 1 d .
H39 H 1.2266 0.1746 0.7111 0.035 Uiso 1 1 calc R
C40 C 1.1561(8) 0.0842(3) 0.8861(5) 0.0240(18) Uani 1 1 d .
C41 C 1.2752(9) 0.0957(3) 0.9465(5) 0.033(2) Uani 1 1 d .
H41 H 1.3107 0.1281 0.9518 0.040 Uiso 1 1 calc R
C42 C 1.3423(10) 0.0590(4) 0.9992(6) 0.041(2) Uani 1 1 d .
H42 H 1.4223 0.0672 1.0414 0.049 Uiso 1 1 calc R
C43 C 1.2972(10) 0.0125(4) 0.9923(5) 0.039(2) Uani 1 1 d .
H43 H 1.3468 -0.0118 1.0280 0.046 Uiso 1 1 calc R
C44 C 1.1802(10) 0.0004(3) 0.9339(5) 0.038(2) Uani 1 1 d .
H44 H 1.1463 -0.0322 0.9301 0.045 Uiso 1 1 calc R
C45 C 1.1099(9) 0.0356(3) 0.8799(5) 0.0307(19) Uani 1 1 d .
H45 H 1.0298 0.0266 0.8383 0.037 Uiso 1 1 calc R
C46 C 0.4976(11) 0.4139(4) 0.7435(7) 0.055(3) Uani 1 1 d .
H46A H 0.5444 0.3962 0.7943 0.065 Uiso 1 1 calc R
H46B H 0.4600 0.4451 0.7611 0.065 Uiso 1 1 calc R
Cl1 Cl 0.3566(3) 0.37915(10) 0.68944(15) 0.0501(7) Uani 1 1 d .
Cl2 Cl 0.6237(3) 0.42567(13) 0.6804(3) 0.0917(12) Uani 1 1 d .
C47 C 0.0304(16) 0.3115(5) 0.7059(9) 0.089(4) Uani 1 1 d .
H47A H 0.1203 0.3182 0.7461 0.107 Uiso 1 1 calc R
H47B H -0.0113 0.2808 0.7225 0.107 Uiso 1 1 calc R
Cl3 Cl -0.0923(4) 0.36002(14) 0.7068(3) 0.0915(11) Uani 1 1 d .
Cl4 Cl 0.0666(5) 0.30605(16) 0.6043(3) 0.1094(14) Uani 1 1 d .

loop_
_atom_site_aniso_label
_atom_site_aniso_U_11
_atom_site_aniso_U_22
_atom_site_aniso_U_33
_atom_site_aniso_U_23
_atom_site_aniso_U_13
_atom_site_aniso_U_12
Cu1 0.0197(5) 0.0259(5) 0.0236(5) -0.0002(4) 0.0051(4) 0.0013(4)
P1 0.0191(10) 0.0232(11) 0.0221(10) 0.0004(8) 0.0033(8) 0.0000(8)
P2 0.0197(11) 0.0248(11) 0.0228(11) -0.0005(9) 0.0058(9) -0.0010(8)
O1 0.036(3) 0.029(3) 0.030(3) 0.001(3) -0.001(3) 0.003(3)
O2 0.027(3) 0.026(3) 0.020(3) 0.000(2) 0.005(2) 0.004(2)
N1 0.015(3) 0.030(4) 0.027(4) 0.005(3) 0.003(3) 0.007(3)
C1 0.025(5) 0.026(5) 0.039(5) -0.007(4) 0.002(4) 0.001(4)
C2 0.019(4) 0.036(5) 0.028(4) -0.008(4) 0.000(4) 0.002(4)
C3 0.031(5) 0.055(6) 0.027(5) -0.009(4) 0.007(4) 0.003(4)
C4 0.022(4) 0.053(6) 0.019(4) -0.003(4) -0.002(3) -0.001(4)
C5 0.037(6) 0.081(8) 0.025(5) 0.002(5) 0.007(4) -0.013(5)
C6 0.033(6) 0.097(10) 0.030(5) 0.023(6) 0.005(4) -0.009(6)
C7 0.034(5) 0.059(7) 0.042(6) 0.021(5) -0.003(5) -0.004(5)
C8 0.023(5) 0.037(5) 0.029(5) 0.012(4) -0.004(4) -0.008(4)
C9 0.015(4) 0.045(5) 0.022(4) 0.006(4) -0.001(3) -0.002(4)
C10 0.027(4) 0.022(4) 0.023(4) 0.004(3) -0.004(3) 0.008(3)
C11 0.031(5) 0.032(5) 0.027(5) 0.001(4) 0.003(4) 0.004(4)
C12 0.040(5) 0.039(5) 0.029(5) -0.001(4) 0.010(4) -0.001(4)
C13 0.054(6) 0.035(5) 0.023(5) -0.006(4) 0.003(4) 0.001(5)
C14 0.043(6) 0.049(6) 0.032(5) -0.007(4) 0.000(4) -0.013(5)
C15 0.030(5) 0.033(5) 0.034(5) 0.005(4) 0.005(4) -0.006(4)
C16 0.023(4) 0.022(4) 0.020(4) -0.001(3) 0.004(3) 0.002(3)
C17 0.022(4) 0.024(4) 0.030(4) 0.003(3) 0.003(4) 0.000(3)
C18 0.033(5) 0.028(5) 0.028(5) -0.002(4) 0.005(4) 0.004(4)
C19 0.032(5) 0.036(5) 0.024(4) -0.003(4) 0.004(4) -0.004(4)
C20 0.017(4) 0.042(5) 0.027(4) -0.002(4) 0.002(4) -0.004(4)
C21 0.028(5) 0.024(4) 0.027(4) 0.003(3) 0.002(4) 0.002(4)
C22 0.018(4) 0.024(4) 0.029(4) 0.006(3) 0.008(3) 0.004(3)
C23 0.031(5) 0.028(5) 0.031(5) 0.003(4) 0.014(4) 0.007(4)
C24 0.027(5) 0.035(5) 0.028(5) 0.006(4) 0.004(4) 0.005(4)
C25 0.046(6) 0.031(5) 0.041(5) 0.013(4) 0.017(5) 0.018(4)
C26 0.055(6) 0.028(5) 0.029(5) -0.001(4) 0.014(4) 0.000(4)
C27 0.026(4) 0.031(5) 0.020(4) 0.002(3) 0.010(4) 0.007(4)
C28 0.025(4) 0.027(4) 0.020(4) -0.005(3) 0.006(3) -0.002(3)
C29 0.025(5) 0.027(4) 0.028(4) -0.004(4) 0.009(4) 0.001(4)
C30 0.022(4) 0.029(5) 0.034(5) 0.001(4) 0.013(4) -0.001(4)
C31 0.025(5) 0.028(5) 0.033(5) 0.003(4) 0.012(4) -0.002(4)
C32 0.027(5) 0.026(4) 0.026(4) 0.001(3) 0.004(4) 0.002(3)
C33 0.019(4) 0.024(4) 0.026(4) -0.005(3) 0.003(3) -0.003(3)
C34 0.018(4) 0.022(4) 0.025(4) 0.001(3) 0.003(3) -0.002(3)
C35 0.029(5) 0.038(5) 0.035(5) -0.004(4) 0.001(4) -0.009(4)
C36 0.035(5) 0.026(5) 0.044(5) -0.009(4) 0.003(4) -0.002(4)
C37 0.026(5) 0.034(5) 0.058(6) 0.011(5) 0.005(5) -0.007(4)
C38 0.021(4) 0.037(5) 0.034(5) 0.010(4) 0.004(4) 0.004(4)
C39 0.018(4) 0.034(5) 0.034(5) 0.003(4) 0.002(4) -0.003(4)
C40 0.022(4) 0.028(4) 0.024(4) -0.001(3) 0.007(3) -0.001(3)
C41 0.025(5) 0.039(5) 0.034(5) -0.004(4) 0.001(4) 0.003(4)
C42 0.034(5) 0.051(6) 0.034(5) 0.005(4) -0.002(4) 0.009(5)
C43 0.044(6) 0.048(6) 0.021(4) 0.007(4) 0.000(4) 0.009(5)
C44 0.044(6) 0.033(5) 0.036(5) 0.015(4) 0.007(5) 0.006(4)
C45 0.033(5) 0.034(5) 0.024(4) 0.001(4) 0.003(4) -0.001(4)
C46 0.061(7) 0.040(6) 0.059(7) 0.001(5) 0.003(6) -0.002(5)
Cl1 0.0592(17) 0.0563(16) 0.0366(13) -0.0059(11) 0.0139(12) -0.0183(13)
Cl2 0.056(2) 0.070(2) 0.157(4) -0.017(2) 0.040(2) -0.0197(16)
C47 0.084(10) 0.091(11) 0.097(11) 0.017(9) 0.031(9) 0.019(8)
Cl3 0.087(3) 0.082(2) 0.111(3) -0.010(2) 0.031(2) -0.007(2)
Cl4 0.152(4) 0.096(3) 0.090(3) -0.004(2) 0.046(3) 0.003(3)

loop_
_atom_type_symbol
_atom_type_description
_atom_type_scat_dispersion_real
_atom_type_scat_dispersion_imag
_atom_type_scat_source
C C 0.0033 0.0016 'International Tables Vol C Tables 4.2.6.8 and 6.1.1.4'
H H 0.0000 0.0000 'International Tables Vol C Tables 4.2.6.8 and 6.1.1.4'
N N 0.0061 0.0033 'International Tables Vol C Tables 4.2.6.8 and 6.1.1.4'
O O 0.0106 0.0060 'International Tables Vol C Tables 4.2.6.8 and 6.1.1.4'
P P 0.1023 0.0942 'International Tables Vol C Tables 4.2.6.8 and 6.1.1.4'
Cl Cl 0.1484 0.1585 'International Tables Vol C Tables 4.2.6.8 and 6.1.1.4'
Cu Cu 0.3201 1.2651 'International Tables Vol C Tables 4.2.6.8 and 6.1.1.4'

loop_
_geom_angle_atom_site_label_1
_geom_angle_atom_site_label_2
_geom_angle_atom_site_label_3
_geom_angle
N1 Cu1 P2 126.80(19)
N1 Cu1 P1 112.62(18)
P2 Cu1 P1 115.84(8)
N1 Cu1 O1 78.2(2)
P2 Cu1 O1 108.54(15)
P1 Cu1 O1 104.76(15)
C10 P1 C22 100.9(4)
C10 P1 C16 105.9(4)
C22 P1 C16 104.3(3)
C10 P1 Cu1 111.6(3)
C22 P1 Cu1 116.4(3)
C16 P1 Cu1 116.2(3)
C34 P2 C40 105.0(4)
C34 P2 C33 105.0(4)
C40 P2 C33 102.1(4)
C34 P2 Cu1 114.3(3)
C40 P2 Cu1 119.4(3)
C33 P2 Cu1 109.6(3)
C1 O1 Cu1 105.6(5)
C28 O2 C27 117.1(6)
C9 N1 C2 104.4(7)
C9 N1 Cu1 139.4(6)
C2 N1 Cu1 115.8(5)
O1 C1 C2 122.3(8)
O1 C1 H1 118.8
C2 C1 H1 118.8
N1 C2 C3 113.2(8)
N1 C2 C1 117.9(7)
C3 C2 C1 128.9(8)
C2 C3 C4 104.8(8)
C2 C3 H3 127.6
C4 C3 H3 127.6
C5 C4 C3 133.5(9)
C5 C4 C9 121.1(9)
C3 C4 C9 105.4(7)
C6 C5 C4 117.1(10)
C6 C5 H5 121.5
C4 C5 H5 121.5
C5 C6 C7 123.3(9)
C5 C6 H6 118.4
C7 C6 H6 118.4
C8 C7 C6 120.9(10)
C8 C7 H7 119.6
C6 C7 H7 119.6
C7 C8 C9 117.4(9)
C7 C8 H8 121.3
C9 C8 H8 121.3
N1 C9 C8 127.6(8)
N1 C9 C4 112.2(8)
C8 C9 C4 120.2(8)
C15 C10 C11 118.5(7)
C15 C10 P1 124.9(6)
C11 C10 P1 116.6(6)
C12 C11 C10 120.2(8)
C12 C11 H11 119.9
C10 C11 H11 119.9
C13 C12 C11 121.3(8)
C13 C12 H12 119.4
C11 C12 H12 119.4
C12 C13 C14 119.3(8)
C12 C13 H13 120.4
C14 C13 H13 120.4
C13 C14 C15 119.9(8)
C13 C14 H14 120.1
C15 C14 H14 120.1
C10 C15 C14 120.8(8)
C10 C15 H15 119.6
C14 C15 H15 119.6
C17 C16 C21 119.9(7)
C17 C16 P1 116.7(6)
C21 C16 P1 123.4(6)
C16 C17 C18 119.8(7)
C16 C17 H17 120.1
C18 C17 H17 120.1
C17 C18 C19 120.0(8)
C17 C18 H18 120.0
C19 C18 H18 120.0
C20 C19 C18 119.6(8)
C20 C19 H19 120.2
C18 C19 H19 120.2
C21 C20 C19 120.3(8)
C21 C20 H20 119.8
C19 C20 H20 119.8
C20 C21 C16 120.4(7)
C20 C21 H21 119.8
C16 C21 H21 119.8
C27 C22 C23 116.5(7)
C27 C22 P1 120.7(6)
C23 C22 P1 122.7(6)
C24 C23 C22 121.2(8)
C24 C23 H23 119.4
C22 C23 H23 119.4
C23 C24 C25 121.1(8)
C23 C24 H24 119.4
C25 C24 H24 119.5
C26 C25 C24 119.2(8)
C26 C25 H25 120.4
C24 C25 H25 120.4
C25 C26 C27 120.4(8)
C25 C26 H26 119.8
C27 C26 H26 119.8
C22 C27 C26 121.7(8)
C22 C27 O2 119.7(7)
C26 C27 O2 118.6(7)
C29 C28 C33 122.7(7)
C29 C28 O2 122.5(7)
C33 C28 O2 114.8(7)
C28 C29 C30 118.9(8)
C28 C29 H29 120.6
C30 C29 H29 120.6
C31 C30 C29 120.4(8)
C31 C30 H30 119.8
C29 C30 H30 119.8
C30 C31 C32 120.2(8)
C30 C31 H31 119.9
C32 C31 H31 119.9
C31 C32 C33 120.9(8)
C31 C32 H32 119.6
C33 C32 H32 119.6
C32 C33 C28 116.8(7)
C32 C33 P2 125.1(6)
C28 C33 P2 117.4(6)
C35 C34 C39 118.4(7)
C35 C34 P2 123.1(6)
C39 C34 P2 118.5(6)
C36 C35 C34 121.6(8)
C36 C35 H35 119.2
C34 C35 H35 119.2
C35 C36 C37 118.8(8)
C35 C36 H36 120.6
C37 C36 H36 120.6
C36 C37 C38 121.5(8)
C36 C37 H37 119.2
C38 C37 H37 119.2
C39 C38 C37 118.5(8)
C39 C38 H38 120.7
C37 C38 H38 120.7
C38 C39 C34 121.0(8)
C38 C39 H39 119.5
C34 C39 H39 119.5
C41 C40 C45 118.0(8)
C41 C40 P2 124.3(6)
C45 C40 P2 117.6(6)
C40 C41 C42 119.2(8)
C40 C41 H41 120.4
C42 C41 H41 120.4
C43 C42 C41 122.1(9)
C43 C42 H42 118.9
C41 C42 H42 118.9
C42 C43 C44 119.6(9)
C42 C43 H43 120.2
C44 C43 H43 120.2
C43 C44 C45 120.4(9)
C43 C44 H44 119.8
C45 C44 H44 119.8
C44 C45 C40 120.6(8)
C44 C45 H45 119.7
C40 C45 H45 119.7
Cl1 C46 Cl2 110.4(6)
Cl1 C46 H46A 109.6
Cl2 C46 H46A 109.6
Cl1 C46 H46B 109.6
Cl2 C46 H46B 109.6
H46A C46 H46B 108.1
Cl4 C47 Cl3 108.5(8)
Cl4 C47 H47A 110.0
Cl3 C47 H47A 110.0
Cl4 C47 H47B 110.0
Cl3 C47 H47B 110.0
H47A C47 H47B 108.4

loop_
_geom_bond_atom_site_label_1
_geom_bond_atom_site_label_2
_geom_bond_distance
Cu1 N1 1.973(6)
Cu1 P2 2.228(2)
Cu1 P1 2.266(2)
Cu1 O1 2.352(6)
P1 C10 1.824(8)
P1 C22 1.826(8)
P1 C16 1.828(8)
P2 C34 1.808(8)
P2 C40 1.816(8)
P2 C33 1.822(8)
O1 C1 1.246(10)
O2 C28 1.394(9)
O2 C27 1.401(9)
N1 C9 1.349(10)
N1 C2 1.368(10)
C1 C2 1.432(12)
C1 H1 0.9500
C2 C3 1.396(12)
C3 C4 1.415(13)
C3 H3 0.9500
C4 C5 1.412(12)
C4 C9 1.420(12)
C5 C6 1.343(15)
C5 H5 0.9500
C6 C7 1.413(15)
C6 H6 0.9500
C7 C8 1.382(12)
C7 H7 0.9500
C8 C9 1.412(12)
C8 H8 0.9500
C10 C15 1.381(11)
C10 C11 1.386(11)
C11 C12 1.375(11)
C11 H11 0.9500
C12 C13 1.370(12)
C12 H12 0.9500
C13 C14 1.373(13)
C13 H13 0.9500
C14 C15 1.395(12)
C14 H14 0.9500
C15 H15 0.9500
C16 C17 1.380(11)
C16 C21 1.385(11)
C17 C18 1.387(11)
C17 H17 0.9500
C18 C19 1.391(12)
C18 H18 0.9500
C19 C20 1.378(12)
C19 H19 0.9500
C20 C21 1.372(11)
C20 H20 0.9500
C21 H21 0.9500
C22 C27 1.383(11)
C22 C23 1.409(11)
C23 C24 1.369(11)
C23 H23 0.9500
C24 C25 1.374(12)
C24 H24 0.9500
C25 C26 1.362(12)
C25 H25 0.9500
C26 C27 1.393(11)
C26 H26 0.9500
C28 C29 1.354(11)
C28 C33 1.394(11)
C29 C30 1.390(11)
C29 H29 0.9500
C30 C31 1.355(11)
C30 H30 0.9500
C31 C32 1.382(11)
C31 H31 0.9500
C32 C33 1.392(11)
C32 H32 0.9500
C34 C35 1.388(11)
C34 C39 1.393(11)
C35 C36 1.370(12)
C35 H35 0.9500
C36 C37 1.380(13)
C36 H36 0.9500
C37 C38 1.387(13)
C37 H37 0.9500
C38 C39 1.383(11)
C38 H38 0.9500
C39 H39 0.9500
C40 C41 1.388(11)
C40 C45 1.400(11)
C41 C42 1.396(12)
C41 H41 0.9500
C42 C43 1.343(13)
C42 H42 0.9500
C43 C44 1.360(12)
C43 H43 0.9500
C44 C45 1.389(11)
C44 H44 0.9500
C45 H45 0.9500
C46 Cl1 1.741(10)
C46 Cl2 1.748(11)
C46 H46A 0.9900
C46 H46B 0.9900
C47 Cl4 1.761(14)
C47 Cl3 1.769(14)
C47 H47A 0.9900
C47 H47B 0.9900

loop_
_geom_torsion_atom_site_label_1
_geom_torsion_atom_site_label_2
_geom_torsion_atom_site_label_3
_geom_torsion_atom_site_label_4
_geom_torsion
N1 Cu1 P1 C10 21.9(4)
P2 Cu1 P1 C10 179.3(3)
O1 Cu1 P1 C10 -61.2(3)
N1 Cu1 P1 C22 -93.1(4)
P2 Cu1 P1 C22 64.2(3)
O1 Cu1 P1 C22 -176.3(3)
N1 Cu1 P1 C16 143.5(3)
P2 Cu1 P1 C16 -59.2(3)
O1 Cu1 P1 C16 60.4(3)
N1 Cu1 P2 C34 43.6(4)
P1 Cu1 P2 C34 -110.0(3)
O1 Cu1 P2 C34 132.5(3)
N1 Cu1 P2 C40 -81.8(4)
P1 Cu1 P2 C40 124.6(3)
O1 Cu1 P2 C40 7.1(3)
N1 Cu1 P2 C33 161.1(4)
P1 Cu1 P2 C33 7.5(3)
O1 Cu1 P2 C33 -110.0(3)
N1 Cu1 O1 C1 -3.5(5)
P2 Cu1 O1 C1 -128.6(5)
P1 Cu1 O1 C1 107.0(5)
P2 Cu1 N1 C9 -80.4(8)
P1 Cu1 N1 C9 73.9(8)
O1 Cu1 N1 C9 175.2(8)
P2 Cu1 N1 C2 108.1(5)
P1 Cu1 N1 C2 -97.6(5)
O1 Cu1 N1 C2 3.7(5)
Cu1 O1 C1 C2 2.8(9)
C9 N1 C2 C3 0.4(9)
Cu1 N1 C2 C3 174.7(5)
C9 N1 C2 C1 -177.9(7)
Cu1 N1 C2 C1 -3.6(9)
O1 C1 C2 N1 0.0(12)
O1 C1 C2 C3 -178.0(8)
N1 C2 C3 C4 0.1(9)
C1 C2 C3 C4 178.2(8)
C2 C3 C4 C5 -179.8(9)
C2 C3 C4 C9 -0.6(9)
C3 C4 C5 C6 177.7(9)
C9 C4 C5 C6 -1.4(13)
C4 C5 C6 C7 -0.1(14)
C5 C6 C7 C8 1.5(15)
C6 C7 C8 C9 -1.2(12)
C2 N1 C9 C8 177.7(8)
Cu1 N1 C9 C8 5.6(13)
C2 N1 C9 C4 -0.8(8)
Cu1 N1 C9 C4 -172.9(6)
C7 C8 C9 N1 -178.6(8)
C7 C8 C9 C4 -0.3(11)
C5 C4 C9 N1 -179.8(7)
C3 C4 C9 N1 0.9(9)
C5 C4 C9 C8 1.7(12)
C3 C4 C9 C8 -177.7(7)
C22 P1 C10 C15 -108.4(7)
C16 P1 C10 C15 0.0(8)
Cu1 P1 C10 C15 127.3(7)
C22 P1 C10 C11 72.7(7)
C16 P1 C10 C11 -178.9(6)
Cu1 P1 C10 C11 -51.6(7)
C15 C10 C11 C12 2.1(12)
P1 C10 C11 C12 -179.0(6)
C10 C11 C12 C13 -2.5(13)
C11 C12 C13 C14 1.0(14)
C12 C13 C14 C15 0.8(14)
C11 C10 C15 C14 -0.3(13)
P1 C10 C15 C14 -179.2(7)
C13 C14 C15 C10 -1.2(14)
C10 P1 C16 C17 105.2(6)
C22 P1 C16 C17 -148.9(6)
Cu1 P1 C16 C17 -19.4(7)
C10 P1 C16 C21 -75.9(7)
C22 P1 C16 C21 30.0(8)
Cu1 P1 C16 C21 159.5(6)
C21 C16 C17 C18 0.1(12)
P1 C16 C17 C18 179.0(6)
C16 C17 C18 C19 -1.8(12)
C17 C18 C19 C20 2.0(12)
C18 C19 C20 C21 -0.7(12)
C19 C20 C21 C16 -1.0(12)
C17 C16 C21 C20 1.3(12)
P1 C16 C21 C20 -177.5(6)
C10 P1 C22 C27 -155.6(6)
C16 P1 C22 C27 94.7(7)
Cu1 P1 C22 C27 -34.7(7)
C10 P1 C22 C23 21.4(7)
C16 P1 C22 C23 -88.2(7)
Cu1 P1 C22 C23 142.4(6)
C27 C22 C23 C24 0.5(11)
P1 C22 C23 C24 -176.7(6)
C22 C23 C24 C25 1.0(12)
C23 C24 C25 C26 -2.1(13)
C24 C25 C26 C27 1.7(13)
C23 C22 C27 C26 -0.9(12)
P1 C22 C27 C26 176.4(6)
C23 C22 C27 O2 -178.6(7)
P1 C22 C27 O2 -1.4(10)
C25 C26 C27 C22 -0.2(13)
C25 C26 C27 O2 177.6(7)
C28 O2 C27 C22 -79.9(8)
C28 O2 C27 C26 102.3(8)
C27 O2 C28 C29 -28.6(10)
C27 O2 C28 C33 152.1(7)
C33 C28 C29 C30 1.4(12)
O2 C28 C29 C30 -177.9(7)
C28 C29 C30 C31 0.8(12)
C29 C30 C31 C32 -1.1(12)
C30 C31 C32 C33 -0.7(12)
C31 C32 C33 C28 2.8(11)
C31 C32 C33 P2 -167.5(6)
C29 C28 C33 C32 -3.1(11)
O2 C28 C33 C32 176.2(6)
C29 C28 C33 P2 167.9(6)
O2 C28 C33 P2 -12.8(9)
C34 P2 C33 C32 -115.7(7)
C40 P2 C33 C32 -6.3(8)
Cu1 P2 C33 C32 121.2(6)
C34 P2 C33 C28 74.1(6)
C40 P2 C33 C28 -176.5(6)
Cu1 P2 C33 C28 -49.0(6)
C40 P2 C34 C35 -72.2(8)
C33 P2 C34 C35 35.1(8)
Cu1 P2 C34 C35 155.1(6)
C40 P2 C34 C39 108.5(6)
C33 P2 C34 C39 -144.2(6)
Cu1 P2 C34 C39 -24.1(7)
C39 C34 C35 C36 -2.1(13)
P2 C34 C35 C36 178.6(7)
C34 C35 C36 C37 1.6(13)
C35 C36 C37 C38 -0.9(13)
C36 C37 C38 C39 0.7(13)
C37 C38 C39 C34 -1.2(12)
C35 C34 C39 C38 1.9(12)
P2 C34 C39 C38 -178.8(6)
C34 P2 C40 C41 10.8(8)
C33 P2 C40 C41 -98.5(7)
Cu1 P2 C40 C41 140.6(6)
C34 P2 C40 C45 -168.0(6)
C33 P2 C40 C45 82.7(7)
Cu1 P2 C40 C45 -38.3(7)
C45 C40 C41 C42 -1.2(12)
P2 C40 C41 C42 179.9(7)
C40 C41 C42 C43 1.5(14)
C41 C42 C43 C44 -1.9(14)
C42 C43 C44 C45 2.0(14)
C43 C44 C45 C40 -1.7(13)
C41 C40 C45 C44 1.3(12)
P2 C40 C45 C44 -179.8(7)
